data_1515218
loop_
_publ_author_name
'Pawlicki, Mi\/losz'
'Morisue, Mitsuhiko'
'Davis, Nicola K. S.'
'McLean, Daniel G.'
'Haley, Joy E.'
'Beuerman, Erich'
'Drobizhev, Mikhail'
'Rebane, Aleksander'
'Thompson, Amber L.'
'Pascu, Sofia I.'
'Accorsi, Gianluca'
'Armaroli, Nicola'
'Anderson, Harry L.'

_publ_section_title
;
 Engineering conjugation in para-phenylene-bridged porphyrin tapes
;
_journal_issue 5
_journal_name_full 'Chemical Science'
_journal_page_first 1541
_journal_paper_doi 10.1039/c2sc00023g
_journal_volume 3
_journal_year 2012
_chemical_formula_moiety 'C126 H120 N10 O2 Zn2, 1.426(C7 H16), 1.496(C7 H8), 1.518(C5 H5 N)'
_chemical_formula_sum 'C154.044 H162.374 N11.518 O2 Zn2'
_chemical_formula_weight 2338.09
_space_group_IT_number 2
_symmetry_cell_setting triclinic
_symmetry_space_group_name_Hall '-P 1'
_symmetry_space_group_name_H-M 'P -1'
_atom_sites_solution_hydrogens geom
_atom_sites_solution_primary direct
_audit_creation_date 10-11-22
_audit_creation_method CRYSTALS_ver_14.06
_cell_angle_alpha 78.31(4)
_cell_angle_beta 84.46(4)
_cell_angle_gamma 82.55(4)
_cell_formula_units_Z 1
_cell_length_a 10.038(11)
_cell_length_b 18.807(18)
_cell_length_c 19.38(2)
_cell_measurement_reflns_used 6898
_cell_measurement_temperature 150
_cell_measurement_theta_max 27
_cell_measurement_theta_min 1
_cell_volume 3543(6)
_computing_cell_refinement 'CrystalClear-SM Expert 2.0 r4 (Rigaku, 2009)'
_computing_data_collection 'CrystalClear-SM Expert 2.0 r4 (Rigaku, 2009)'
_computing_data_reduction 'CrystalClear-SM Expert 2.0 r4 (Rigaku, 2009)'
_computing_molecular_graphics 'CAMERON (Watkin et al., 1996)'
_computing_publication_material 'CRYSTALS (Betteridge et al., 2003)'
_computing_structure_refinement 'CRYSTALS (Betteridge et al., 2003)'
_computing_structure_solution 'SIR92 (Altomare et al., 1994)'
_diffrn_ambient_temperature 150
_diffrn_detector CCD
_diffrn_detector_area_resol_mean 28.5714
_diffrn_measured_fraction_theta_full 0.960
_diffrn_measured_fraction_theta_max 0.827
_diffrn_measurement_details
;
scan:
Number of images: 166
Slice: -60.0000 - 106.0000
Image width: 1.0000
Exp time: 2.0000
Rotation axis: Omega
Omega: 0.0000
Kappa: 0.0000
Phi: 0.0000
XTD: 59.4149
2theta: 20.3237
scan:
Number of images: 120
Slice: -60.0000 - 60.0000
Image width: 1.0000
Exp time: 2.0000
Rotation axis: Omega
Omega: 0.0000
Kappa: -50.0000
Phi: 0.0000
XTD: 59.4149
2theta: 20.3237
scan:
Number of images: 120
Slice: -60.0000 - 60.0000
Image width: 1.0000
Exp time: 2.0000
Rotation axis: Omega
Omega: 0.0000
Kappa: -50.0000
Phi: 120.0000
XTD: 59.4149
2theta: 20.3237
scan:
Number of images: 120
Slice: -60.0000 - 60.0000
Image width: 1.0000
Exp time: 2.0000
Rotation axis: Omega
Omega: 0.0000
Kappa: -50.0000
Phi: 240.0000
XTD: 59.4149
2theta: 20.3237

;
_diffrn_measurement_device
;
CrystalLogic Kappa (3 circle)
;
_diffrn_measurement_device_type
;
Rigaku Saturn724+ (2x2 bin mode)
;
_diffrn_measurement_method 'profile data from \w-scans'
_diffrn_orient_matrix_type d*Trek
_diffrn_orient_matrix_UB_11 -0.076353
_diffrn_orient_matrix_UB_12 -0.002651
_diffrn_orient_matrix_UB_13 -0.065648
_diffrn_orient_matrix_UB_21 0.038324
_diffrn_orient_matrix_UB_22 0.015533
_diffrn_orient_matrix_UB_23 -0.035727
_diffrn_orient_matrix_UB_31 0.006799
_diffrn_orient_matrix_UB_32 -0.052385
_diffrn_orient_matrix_UB_33 0.000075
_diffrn_radiation_monochromator Synchrotron
_diffrn_radiation_type Synchrotron
_diffrn_radiation_wavelength 0.68890
_diffrn_reflns_av_R_equivalents 0.049
_diffrn_reflns_limit_h_max 12
_diffrn_reflns_limit_h_min -13
_diffrn_reflns_limit_k_max 24
_diffrn_reflns_limit_k_min -24
_diffrn_reflns_limit_l_max 25
_diffrn_reflns_limit_l_min -25
_diffrn_reflns_number 33468
_diffrn_reflns_theta_full 25.144
_diffrn_reflns_theta_max 27.630
_diffrn_reflns_theta_min 1.348
_diffrn_source Synchrotron
_diffrn_standards_number 0
_exptl_absorpt_coefficient_mu 0.392
_exptl_absorpt_correction_T_max 1.00
_exptl_absorpt_correction_T_min 0.79
_exptl_absorpt_correction_type multi-scan
_exptl_absorpt_process_details 'CrystalClear-SM Expert 2.0 r4 (Rigaku, 2009)'
_exptl_crystal_colour clear_dark_red
_exptl_crystal_density_diffrn 1.096
_exptl_crystal_density_meas ?
_exptl_crystal_density_method 'not measured'
_exptl_crystal_description plate
_exptl_crystal_F_000 1243.332
_exptl_crystal_size_max 0.040
_exptl_crystal_size_mid 0.040
_exptl_crystal_size_min 0.005
_refine_diff_density_max 0.62
_refine_diff_density_min -1.14
_refine_ls_extinction_method None
_refine_ls_goodness_of_fit_ref 0.9073
_refine_ls_hydrogen_treatment none
_refine_ls_matrix_type full
_refine_ls_number_parameters 996
_refine_ls_number_reflns 11003
_refine_ls_number_restraints 1153
_refine_ls_R_factor_all 0.1284
_refine_ls_R_factor_gt 0.1106
_refine_ls_shift/su_max 0.0056972
_refine_ls_shift/su_mean 0.0002461
_refine_ls_structure_factor_coef Fsqd
_refine_ls_weighting_details
;
Method, part 1, Chebychev polynomial, (Watkin, 1994, Prince, 1982)
[weight] = 1.0/[A~0~*T~0~(x)+A~1~*T~1~(x) ... +A~n-1~]*T~n-1~(x)]
where A~i~ are the Chebychev coefficients listed below and x= Fcalc/Fmax
Method = Robust Weighting (Prince, 1982)
W = [weight] * [1-(deltaF/6*sigmaF)^2^]^2^
A~i~ are:
108. 178. 102. 38.4 7.98
;
_refine_ls_weighting_scheme calc
_refine_ls_wR_factor_all 0.2667
_refine_ls_wR_factor_gt 0.2531
_refine_ls_wR_factor_ref 0.2667
_reflns_limit_h_max 13
_reflns_limit_h_min -12
_reflns_limit_k_max 24
_reflns_limit_k_min -24
_reflns_limit_l_max 25
_reflns_limit_l_min 0
_reflns_number_gt 8979
_reflns_number_total 15005
_reflns_threshold_expression I>2.0\s(I)
_oxford_diffrn_Wilson_B_factor 4.11
_oxford_diffrn_Wilson_scale 15.74
_oxford_refine_ls_r_factor_ref 0.1284
_oxford_refine_ls_scale 0.3729(8)
_oxford_reflns_number_all 11003
_oxford_reflns_threshold_expression_ref I>-3.0\s(I)
_oxford_structure_analysis_title DIA0115
_cod_data_source_file c2sc00023g.txt
_cod_data_source_block 5-(C5H5N)2-1.426(C7H16)-1.518(C5H5N)
_cod_depositor_comments
;
The following automatic conversions were performed:

'_symmetry_cell_setting' value 'Triclinic' changed to 'triclinic'
according to
/usr/data/users/saulius/automatic-downloads/retrospective/RSC/lib/dictionaries/cif_core.dic
dictionary named 'cif_core.dic' version 2.4.2 from 2011-04-26.

Automatic conversion script
Id: cif_fix_values 2281 2013-09-26 08:29:07Z andrius 

The following automatic conversions were performed:

'_exptl_crystal_density_meas' value 'not measured' was changed to '?'
- the value is perceived as not measured.

Automatic conversion script
Id: cif_fix_values 3008 2015-01-20 13:52:24Z robertas 
;
_cod_original_cell_volume 3544(6)
_cod_original_sg_symbol_H-M 'P -1 '
_cod_database_code 1515218

loop_
_symmetry_equiv_pos_as_xyz
x,y,z
-x,-y,-z

loop_
_atom_site_label
_atom_site_type_symbol
_atom_site_fract_x
_atom_site_fract_y
_atom_site_fract_z
_atom_site_U_iso_or_equiv
_atom_site_occupancy
_atom_site_adp_type
_atom_site_refinement_flags_posn
_atom_site_refinement_flags_adp
_atom_site_refinement_flags_occupancy
_atom_site_disorder_assembly
_atom_site_disorder_group
Zn1 Zn 0.37838(6) 0.18638(3) 0.96949(3) 0.0542 1.0000 Uani . . . . .
N2 N 0.3658(4) 0.2374(2) 1.0564(2) 0.0540 1.0000 Uani . . . . .
C3 C 0.4099(5) 0.3031(3) 1.0591(3) 0.0532 1.0000 Uani . . . . .
C4 C 0.3943(5) 0.3143(3) 1.1315(3) 0.0628 1.0000 Uani . . . . .
C5 C 0.3374(6) 0.2567(3) 1.1711(3) 0.0637 1.0000 Uani . . . . .
C6 C 0.3187(5) 0.2084(3) 1.1243(3) 0.0571 1.0000 Uani . . . . .
C7 C 0.2650(5) 0.1424(3) 1.1459(3) 0.0573 1.0000 Uani . . . . .
N8 N 0.3053(4) 0.0980(2) 1.0336(2) 0.0548 1.0000 Uani . . . . .
C9 C 0.2632(5) 0.0900(3) 1.1038(3) 0.0561 1.0000 Uani . . . . .
C10 C 0.2153(5) 0.0190(3) 1.1292(3) 0.0630 1.0000 Uani . . . . .
C11 C 0.2285(5) -0.0151(3) 1.0739(3) 0.0599 1.0000 Uani . . . . .
C12 C 0.2849(5) 0.0343(3) 1.0135(3) 0.0571 1.0000 Uani . . . . .
C13 C 0.3177(5) 0.0171(3) 0.9466(3) 0.0569 1.0000 Uani . . . . .
N14 N 0.4462(4) 0.1203(2) 0.8961(2) 0.0552 1.0000 Uani . . . . .
C15 C 0.3953(5) 0.0570(3) 0.8918(3) 0.0561 1.0000 Uani . . . . .
C16 C 0.4396(5) 0.0368(3) 0.8251(3) 0.0618 1.0000 Uani . . . . .
C17 C 0.5201(5) 0.0864(3) 0.7902(3) 0.0645 1.0000 Uani . . . . .
C18 C 0.5234(5) 0.1397(3) 0.8347(3) 0.0587 1.0000 Uani . . . . .
C19 C 0.5975(5) 0.2000(3) 0.8180(3) 0.0599 1.0000 Uani . . . . .
N20 N 0.5148(4) 0.2566(2) 0.9217(2) 0.0575 1.0000 Uani . . . . .
C21 C 0.5935(5) 0.2544(3) 0.8593(3) 0.0566 1.0000 Uani . . . . .
C22 C 0.6620(5) 0.3177(3) 0.8393(3) 0.0649 1.0000 Uani . . . . .
C23 C 0.6213(5) 0.3598(3) 0.8888(3) 0.0587 1.0000 Uani . . . . .
C24 C 0.5305(5) 0.3203(3) 0.9399(3) 0.0561 1.0000 Uani . . . . .
C25 C 0.4719(5) 0.3471(3) 0.9998(3) 0.0532 1.0000 Uani . . . . .
O26 O 0.7416(4) 0.4628(2) 0.8546(2) 0.0745 1.0000 Uani . . . . .
C27 C 0.6570(5) 0.4303(3) 0.8962(3) 0.0630 1.0000 Uani . . . . .
C28 C 0.5787(5) 0.4636(3) 0.9520(3) 0.0577 1.0000 Uani . . . . .
C29 C 0.4861(5) 0.4245(3) 1.0004(3) 0.0558 1.0000 Uani . . . . .
C30 C 0.4076(5) 0.4642(3) 1.0459(3) 0.0613 1.0000 Uani . . . . .
C31 C 0.2036(6) 0.1258(3) 1.2201(3) 0.0639 1.0000 Uani . . . . .
C32 C 0.0681(6) 0.1477(4) 1.2335(4) 0.0773 1.0000 Uani . . . . .
C33 C 0.0061(5) 0.1313(4) 1.3024(4) 0.1028 1.0000 Uani D . . . .
C34 C 0.0855(8) 0.0951(4) 1.3550(4) 0.0927 1.0000 Uani . . . . .
C35 C 0.2228(7) 0.0722(4) 1.3437(3) 0.1005 1.0000 Uani D . . . .
C36 C 0.2799(6) 0.0885(3) 1.2749(3) 0.0702 1.0000 Uani . . . . .
C41 C 0.3049(6) 0.0259(3) 1.4038(2) 0.1162 1.0000 Uani D . . . .
C45 C 0.2677(5) -0.0512(3) 0.9349(3) 0.0596 1.0000 Uani . . . . .
C46 C 0.1294(5) -0.0560(3) 0.9401(4) 0.0692 1.0000 Uani . . . . .
C47 C 0.0815(6) -0.1205(3) 0.9359(4) 0.0804 1.0000 Uani . . . . .
C48 C 0.1684(6) -0.1797(3) 0.9248(4) 0.0770 1.0000 Uani . . . . .
C49 C 0.3043(6) -0.1755(3) 0.9180(4) 0.0700 1.0000 Uani . . . . .
C50 C 0.3550(5) -0.1116(3) 0.9235(3) 0.0629 1.0000 Uani . . . . .
C51 C 0.6857(6) 0.2089(3) 0.7509(3) 0.0637 1.0000 Uani . . . . .
C52 C 0.6340(6) 0.2468(3) 0.6887(3) 0.0720 1.0000 Uani . . . . .
C53 C 0.7155(8) 0.2557(4) 0.6254(3) 0.0821 1.0000 Uani . . . . .
C54 C 0.8475(7) 0.2239(4) 0.6273(4) 0.0858 1.0000 Uani . . . . .
C55 C 0.9024(6) 0.1847(4) 0.6888(4) 0.0751 1.0000 Uani . . . . .
C56 C 0.8182(6) 0.1775(3) 0.7507(3) 0.0642 1.0000 Uani . . . . .
C57 C 0.6511(10) 0.2973(5) 0.5580(4) 0.1077 1.0000 Uani . . . . .
C58 C 0.5419(12) 0.2564(8) 0.5414(5) 0.1550 1.0000 Uani . . . . .
C59 C 0.5926(14) 0.3739(6) 0.5672(6) 0.1682 1.0000 Uani . . . . .
C60 C 0.7554(12) 0.3066(7) 0.4934(5) 0.1529 1.0000 Uani . . . . .
C61 C 1.0495(7) 0.1508(5) 0.6871(5) 0.1019 1.0000 Uani . . . . .
C62 C 1.1421(10) 0.2088(7) 0.6581(8) 0.1826 1.0000 Uani . . . . .
C63 C 1.0651(11) 0.0956(7) 0.6385(7) 0.1798 1.0000 Uani . . . . .
C64 C 1.0920(8) 0.1121(7) 0.7596(6) 0.1481 1.0000 Uani . . . . .
N65 N 0.2097(4) 0.2478(2) 0.9191(3) 0.0584 1.0000 Uani . . . . .
C66 C 0.1020(7) 0.2706(5) 0.9555(4) 0.1029 1.0000 Uani . . . . .
C67 C -0.0028(8) 0.3193(6) 0.9245(5) 0.1248 1.0000 Uani . . . . .
C68 C 0.0027(7) 0.3434(4) 0.8541(4) 0.0842 1.0000 Uani . . . . .
C69 C 0.1168(9) 0.3240(5) 0.8176(5) 0.1172 1.0000 Uani . . . . .
C70 C 0.2206(8) 0.2757(5) 0.8524(4) 0.1093 1.0000 Uani . . . . .
C71 C 0.3975(16) 0.4537(9) 0.7438(10) 0.1639 0.713(13) Uani D U P . .
C72 C 0.4369(19) 0.5262(10) 0.7492(9) 0.1799 0.713(13) Uani D U P . .
C73 C 0.5329(16) 0.5453(9) 0.6864(8) 0.1560 0.713(13) Uani D U P . .
C74 C 0.5861(18) 0.6163(9) 0.6861(8) 0.1674 0.713(13) Uani D U P . .
C75 C 0.6920(15) 0.6405(9) 0.6296(9) 0.1627 0.713(13) Uani D U P . .
C76 C 0.7547(18) 0.7089(8) 0.6272(8) 0.1623 0.713(13) Uani D U P . .
C77 C 0.856(2) 0.7246(11) 0.5657(10) 0.2110 0.713(13) Uani D U P . .
C370 C -0.1493(6) 0.1502(5) 1.3092(4) 0.1138 0.569(18) Uani D . P 1 1
C380 C -0.2167(10) 0.1011(10) 1.2707(7) 0.1145 0.569(18) Uani D . P 1 1
C390 C -0.1870(11) 0.2311(6) 1.2756(9) 0.1204 0.569(18) Uani D . P 1 1
C400 C -0.2005(11) 0.1369(8) 1.3882(6) 0.1210 0.569(18) Uani D . P 1 1
C371 C -0.1375(7) 0.1645(6) 1.3207(5) 0.1133 0.431(18) Uani D . P 1 2
C381 C -0.2340(10) 0.1489(14) 1.2696(9) 0.1180 0.431(18) Uani D . P 1 2
C391 C -0.1407(18) 0.2481(6) 1.3139(12) 0.1133 0.431(18) Uani D . P 1 2
C401 C -0.1839(13) 0.1303(10) 1.3975(7) 0.1189 0.431(18) Uani D . P 1 2
C420 C 0.2117(11) 0.0098(13) 1.4720(5) 0.1201 0.234(8) Uani D . P 2 1
C430 C 0.367(2) -0.0468(8) 1.3828(7) 0.1203 0.234(8) Uani D . P 2 1
C440 C 0.4191(19) 0.0683(8) 1.4173(11) 0.1180 0.234(8) Uani D . P 2 1
C421 C 0.2813(10) 0.0620(5) 1.4691(4) 0.1257 0.766(8) Uani D . P 2 2
C431 C 0.2599(10) -0.0517(4) 1.4233(5) 0.1235 0.766(8) Uani D . P 2 2
C441 C 0.4568(7) 0.0204(6) 1.3793(4) 0.1239 0.766(8) Uani D . P 2 2
N780 N 0.9186(18) 0.3430(6) 0.0985(5) 0.0883 0.348(15) Uani D . P 3 1
C790 C 1.0206(13) 0.3719(8) 0.1129(5) 0.0912 0.348(15) Uani D . P 3 1
C800 C 1.0064(13) 0.4411(8) 0.1269(5) 0.0948 0.348(15) Uani D . P 3 1
C810 C 0.8836(16) 0.4790(6) 0.1249(5) 0.0965 0.348(15) Uani D . P 3 1
C820 C 0.7783(12) 0.4493(9) 0.1099(5) 0.0937 0.348(15) Uani D . P 3 1
C830 C 0.7997(15) 0.3799(9) 0.0966(5) 0.0902 0.348(15) Uani D . P 3 1
N781 N 0.9360(17) 0.3432(6) 0.1090(5) 0.0945 0.411(15) Uani D . P 3 2
C791 C 1.0285(12) 0.3873(8) 0.0961(5) 0.0966 0.411(15) Uani D . P 3 2
C801 C 0.9964(12) 0.4615(7) 0.0847(5) 0.0990 0.411(15) Uani D . P 3 2
C811 C 0.8659(13) 0.4880(6) 0.0862(5) 0.0944 0.411(15) Uani D . P 3 2
C821 C 0.7702(10) 0.4426(8) 0.0993(5) 0.0911 0.411(15) Uani D . P 3 2
C831 C 0.8095(15) 0.3691(8) 0.1102(5) 0.0921 0.411(15) Uani D . P 3 2
C840 C 0.8079(11) 0.5493(10) 0.4774(6) 0.1855 0.529(16) Uani D . P 4 1
C850 C 0.9039(9) 0.5418(6) 0.4145(5) 0.1749 0.529(16) Uani D . P 4 1
C860 C 0.9984(10) 0.5892(5) 0.3934(6) 0.1755 0.529(16) Uani D . P 4 1
C870 C 1.0854(9) 0.5825(8) 0.3359(7) 0.1745 0.529(16) Uani D . P 4 1
C880 C 1.0786(13) 0.5280(9) 0.2999(5) 0.1704 0.529(16) Uani D . P 4 1
C890 C 0.9837(16) 0.4809(7) 0.3207(7) 0.1716 0.529(16) Uani D . P 4 1
C900 C 0.8970(12) 0.4874(6) 0.3784(7) 0.1720 0.529(16) Uani D . P 4 1
C841 C 0.7837(19) 0.594(2) 0.4674(10) 0.1797 0.219(16) Uani D . P 4 2
C851 C 0.8779(11) 0.5626(10) 0.4139(9) 0.1772 0.219(16) Uani D . P 4 2
C861 C 0.9962(11) 0.5911(6) 0.3913(6) 0.1764 0.219(16) Uani D . P 4 2
C871 C 1.0819(18) 0.5628(12) 0.3422(6) 0.1770 0.219(16) Uani D . P 4 2
C881 C 1.049(4) 0.5063(12) 0.3153(8) 0.1767 0.219(16) Uani D . P 4 2
C891 C 0.931(4) 0.4780(6) 0.3377(15) 0.1772 0.219(16) Uani D . P 4 2
C901 C 0.845(3) 0.5060(10) 0.3872(16) 0.1775 0.219(16) Uani D . P 4 2
H41 H 0.4197 0.3547 1.1472 0.0754 1.0000 Uiso R . . . .
H51 H 0.3142 0.2494 1.2195 0.0756 1.0000 Uiso R . . . .
H101 H 0.1815 0.0009 1.1750 0.0747 1.0000 Uiso R . . . .
H111 H 0.2057 -0.0613 1.0745 0.0707 1.0000 Uiso R . . . .
H161 H 0.4165 -0.0028 0.8092 0.0741 1.0000 Uiso R . . . .
H171 H 0.5659 0.0866 0.7458 0.0767 1.0000 Uiso R . . . .
H221 H 0.7218 0.3287 0.7998 0.0768 1.0000 Uiso R . . . .
H301 H 0.3419 0.4416 1.0769 0.0731 1.0000 Uiso R . . . .
H321 H 0.0170 0.1733 1.1966 0.0927 1.0000 Uiso R . . . .
H341 H 0.0459 0.0851 1.4009 0.1108 1.0000 Uiso R . . . .
H361 H 0.3711 0.0743 1.2654 0.0840 1.0000 Uiso R . . . .
H461 H 0.0685 -0.0151 0.9457 0.0827 1.0000 Uiso R . . . .
H471 H -0.0111 -0.1236 0.9406 0.0959 1.0000 Uiso R . . . .
H481 H 0.1349 -0.2229 0.9221 0.0919 1.0000 Uiso R . . . .
H491 H 0.3638 -0.2157 0.9095 0.0840 1.0000 Uiso R . . . .
H501 H 0.4491 -0.1089 0.9192 0.0748 1.0000 Uiso R . . . .
H521 H 0.5446 0.2666 0.6887 0.0867 1.0000 Uiso R . . . .
H541 H 0.9030 0.2297 0.5854 0.1020 1.0000 Uiso R . . . .
H561 H 0.8517 0.1512 0.7932 0.0768 1.0000 Uiso R . . . .
H583 H 0.5032 0.2826 0.4986 0.2359 1.0000 Uiso R . . . .
H582 H 0.4730 0.2531 0.5796 0.2359 1.0000 Uiso R . . . .
H581 H 0.5795 0.2081 0.5352 0.2360 1.0000 Uiso R . . . .
H591 H 0.5494 0.3978 0.5247 0.2510 1.0000 Uiso R . . . .
H593 H 0.6633 0.4013 0.5746 0.2511 1.0000 Uiso R . . . .
H592 H 0.5263 0.3708 0.6070 0.2510 1.0000 Uiso R . . . .
H601 H 0.7082 0.3292 0.4522 0.2290 1.0000 Uiso R . . . .
H603 H 0.8219 0.3372 0.4996 0.2290 1.0000 Uiso R . . . .
H602 H 0.7998 0.2594 0.4877 0.2290 1.0000 Uiso R . . . .
H621 H 1.2329 0.1859 0.6548 0.2700 1.0000 Uiso R . . . .
H622 H 1.1337 0.2429 0.6897 0.2700 1.0000 Uiso R . . . .
H623 H 1.1160 0.2336 0.6120 0.2700 1.0000 Uiso R . . . .
H633 H 1.1512 0.0666 0.6438 0.2640 1.0000 Uiso R . . . .
H632 H 0.9941 0.0644 0.6513 0.2641 1.0000 Uiso R . . . .
H631 H 1.0600 0.1213 0.5903 0.2640 1.0000 Uiso R . . . .
H643 H 1.1874 0.0957 0.7564 0.2219 1.0000 Uiso R . . . .
H642 H 1.0734 0.1456 0.7920 0.2219 1.0000 Uiso R . . . .
H641 H 1.0419 0.0702 0.7759 0.2220 1.0000 Uiso R . . . .
H661 H 0.0965 0.2544 1.0046 0.1251 1.0000 Uiso R . . . .
H671 H -0.0790 0.3346 0.9528 0.1489 1.0000 Uiso R . . . .
H681 H -0.0694 0.3729 0.8321 0.1010 1.0000 Uiso R . . . .
H691 H 0.1275 0.3421 0.7690 0.1411 1.0000 Uiso R . . . .
H701 H 0.3003 0.2633 0.8261 0.1321 1.0000 Uiso R . . . .
H3802 H -0.3118 0.1041 1.2842 0.1710 0.569(18) Uiso R . P 1 1
H3801 H -0.1784 0.0509 1.2830 0.1710 0.569(18) Uiso R . P 1 1
H3803 H -0.2035 0.1171 1.2203 0.1709 0.569(18) Uiso R . P 1 1
H3901 H -0.2774 0.2465 1.2925 0.1810 0.569(18) Uiso R . P 1 1
H3903 H -0.1243 0.2602 1.2886 0.1810 0.569(18) Uiso R . P 1 1
H3902 H -0.1822 0.2358 1.2249 0.1809 0.569(18) Uiso R . P 1 1
H4003 H -0.2992 0.1430 1.3916 0.1819 0.569(18) Uiso R . P 1 1
H4002 H -0.1668 0.1726 1.4109 0.1819 0.569(18) Uiso R . P 1 1
H4001 H -0.1669 0.0871 1.4105 0.1820 0.569(18) Uiso R . P 1 1
H3811 H -0.3218 0.1752 1.2772 0.1760 0.431(18) Uiso R . P 1 2
H3812 H -0.2418 0.0974 1.2776 0.1760 0.431(18) Uiso R . P 1 2
H3813 H -0.1988 0.1654 1.2217 0.1760 0.431(18) Uiso R . P 1 2
H3913 H -0.2317 0.2696 1.3222 0.1690 0.431(18) Uiso R . P 1 2
H3911 H -0.0858 0.2579 1.3483 0.1689 0.431(18) Uiso R . P 1 2
H3912 H -0.1055 0.2692 1.2673 0.1690 0.431(18) Uiso R . P 1 2
H4012 H -0.2764 0.1539 1.4084 0.1780 0.431(18) Uiso R . P 1 2
H4011 H -0.1195 0.1399 1.4297 0.1779 0.431(18) Uiso R . P 1 2
H4013 H -0.1843 0.0769 1.4007 0.1780 0.431(18) Uiso R . P 1 2
H4201 H 0.2641 -0.0289 1.5078 0.1800 0.234(8) Uiso R . P 2 1
H4203 H 0.1865 0.0576 1.4900 0.1799 0.234(8) Uiso R . P 2 1
H4202 H 0.1281 -0.0092 1.4588 0.1800 0.234(8) Uiso R . P 2 1
H4303 H 0.4075 -0.0783 1.4237 0.1800 0.234(8) Uiso R . P 2 1
H4302 H 0.2958 -0.0700 1.3676 0.1800 0.234(8) Uiso R . P 2 1
H4301 H 0.4359 -0.0359 1.3443 0.1800 0.234(8) Uiso R . P 2 1
H4401 H 0.4095 0.0742 1.4657 0.1770 0.234(8) Uiso R . P 2 1
H4402 H 0.4120 0.1156 1.3868 0.1769 0.234(8) Uiso R . P 2 1
H4403 H 0.5055 0.0419 1.4077 0.1771 0.234(8) Uiso R . P 2 1
H4213 H 0.3409 0.0306 1.5078 0.1869 0.766(8) Uiso R . P 2 2
H4211 H 0.1790 0.0619 1.4857 0.1868 0.766(8) Uiso R . P 2 2
H4212 H 0.3097 0.1152 1.4520 0.1870 0.766(8) Uiso R . P 2 2
H4312 H 0.3180 -0.0818 1.4568 0.1840 0.766(8) Uiso R . P 2 2
H4311 H 0.1689 -0.0493 1.4439 0.1840 0.766(8) Uiso R . P 2 2
H4313 H 0.2635 -0.0727 1.3816 0.1839 0.766(8) Uiso R . P 2 2
H4411 H 0.5088 -0.0059 1.4240 0.1848 0.766(8) Uiso R . P 2 2
H4413 H 0.4799 0.0750 1.3597 0.1851 0.766(8) Uiso R . P 2 2
H4412 H 0.4714 -0.0117 1.3398 0.1849 0.766(8) Uiso R . P 2 2
H713 H 0.3422 0.4362 0.7855 0.2600 0.713(13) Uiso R . P . .
H712 H 0.4772 0.4200 0.7400 0.2600 0.713(13) Uiso R . P . .
H711 H 0.3481 0.4600 0.7025 0.2600 0.713(13) Uiso R . P . .
H722 H 0.4822 0.5224 0.7923 0.2372 0.713(13) Uiso R . P . .
H721 H 0.3586 0.5629 0.7486 0.2371 0.713(13) Uiso R . P . .
H731 H 0.6085 0.5074 0.6874 0.2041 0.713(13) Uiso R . P . .
H732 H 0.4858 0.5488 0.6443 0.2041 0.713(13) Uiso R . P . .
H742 H 0.6226 0.6117 0.7316 0.2211 0.713(13) Uiso R . P . .
H741 H 0.5104 0.6546 0.6814 0.2209 0.713(13) Uiso R . P . .
H752 H 0.7652 0.6009 0.6346 0.2131 0.713(13) Uiso R . P . .
H751 H 0.6548 0.6448 0.5842 0.2132 0.713(13) Uiso R . P . .
H761 H 0.8013 0.7031 0.6698 0.2121 0.713(13) Uiso R . P . .
H762 H 0.6835 0.7492 0.6250 0.2120 0.713(13) Uiso R . P . .
H772 H 0.9183 0.7547 0.5764 0.3281 0.713(13) Uiso R . P . .
H771 H 0.9032 0.6794 0.5565 0.3280 0.713(13) Uiso R . P . .
H773 H 0.8095 0.7495 0.5247 0.3281 0.713(13) Uiso R . P . .
H7901 H 1.1070 0.3496 0.1051 0.1220 0.348(15) Uiso R . P 3 1
H8001 H 1.0777 0.4625 0.1387 0.1260 0.348(15) Uiso R . P 3 1
H8101 H 0.8700 0.5290 0.1257 0.1302 0.348(15) Uiso R . P 3 1
H8201 H 0.6907 0.4711 0.1158 0.1241 0.348(15) Uiso R . P 3 1
H8301 H 0.7303 0.3579 0.0835 0.1211 0.348(15) Uiso R . P 3 1
H7911 H 1.1164 0.3672 0.1038 0.1100 0.411(15) Uiso R . P 3 2
H8011 H 1.0635 0.4924 0.0718 0.1130 0.411(15) Uiso R . P 3 2
H8111 H 0.8424 0.5381 0.0839 0.1090 0.411(15) Uiso R . P 3 2
H8211 H 0.6804 0.4611 0.0953 0.1021 0.411(15) Uiso R . P 3 2
H8311 H 0.7437 0.3372 0.1242 0.1040 0.411(15) Uiso R . P 3 2
H8401 H 0.8073 0.5021 0.5082 0.2791 0.529(16) Uiso R . P 4 1
H8402 H 0.8387 0.5832 0.5020 0.2791 0.529(16) Uiso R . P 4 1
H8403 H 0.7182 0.5668 0.4628 0.2791 0.529(16) Uiso R . P 4 1
H8601 H 1.0032 0.6259 0.4184 0.2162 0.529(16) Uiso R . P 4 1
H8701 H 1.1483 0.6158 0.3208 0.2151 0.529(16) Uiso R . P 4 1
H8801 H 1.1379 0.5240 0.2605 0.2111 0.529(16) Uiso R . P 4 1
H8901 H 0.9786 0.4444 0.2951 0.2120 0.529(16) Uiso R . P 4 1
H9001 H 0.8339 0.4544 0.3936 0.2110 0.529(16) Uiso R . P 4 1
H8411 H 0.7537 0.5527 0.5012 0.2791 0.219(16) Uiso R . P 4 2
H8413 H 0.8265 0.6243 0.4913 0.2790 0.219(16) Uiso R . P 4 2
H8412 H 0.7075 0.6222 0.4441 0.2790 0.219(16) Uiso R . P 4 2
H8611 H 1.0123 0.6301 0.4109 0.2181 0.219(16) Uiso R . P 4 2
H8711 H 1.1604 0.5849 0.3282 0.2191 0.219(16) Uiso R . P 4 2
H8811 H 1.1100 0.4898 0.2813 0.2181 0.219(16) Uiso R . P 4 2
H8911 H 0.9137 0.4393 0.3176 0.2201 0.219(16) Uiso R . P 4 2
H9011 H 0.7674 0.4834 0.4019 0.2190 0.219(16) Uiso R . P 4 2

loop_
_atom_site_aniso_label
_atom_site_aniso_U_11
_atom_site_aniso_U_22
_atom_site_aniso_U_33
_atom_site_aniso_U_23
_atom_site_aniso_U_13
_atom_site_aniso_U_12
Zn1 0.0445(3) 0.0498(4) 0.0722(4) -0.0225(3) 0.0061(3) -0.0097(2)
N2 0.041(2) 0.046(2) 0.074(3) -0.014(2) 0.002(2) -0.0061(18)
C3 0.041(3) 0.052(3) 0.068(3) -0.020(2) 0.004(2) -0.003(2)
C4 0.058(3) 0.056(3) 0.081(4) -0.031(3) 0.007(3) -0.008(3)
C5 0.059(3) 0.061(3) 0.073(4) -0.021(3) 0.006(3) -0.011(3)
C6 0.047(3) 0.059(3) 0.070(3) -0.026(3) 0.009(2) -0.007(2)
C7 0.043(3) 0.061(3) 0.069(3) -0.022(3) 0.004(2) -0.005(2)
N8 0.041(2) 0.055(2) 0.073(3) -0.025(2) 0.0045(19) -0.0075(18)
C9 0.045(3) 0.053(3) 0.074(4) -0.020(3) -0.001(2) -0.006(2)
C10 0.049(3) 0.060(3) 0.082(4) -0.020(3) 0.008(3) -0.010(2)
C11 0.049(3) 0.049(3) 0.083(4) -0.018(3) 0.007(3) -0.011(2)
C12 0.040(3) 0.053(3) 0.082(4) -0.024(3) 0.009(2) -0.013(2)
C13 0.040(3) 0.055(3) 0.078(4) -0.024(3) 0.002(2) -0.005(2)
N14 0.046(2) 0.054(2) 0.068(3) -0.018(2) 0.008(2) -0.0104(19)
C15 0.041(3) 0.053(3) 0.077(4) -0.023(3) 0.001(2) -0.005(2)
C16 0.048(3) 0.062(3) 0.082(4) -0.031(3) 0.008(3) -0.011(2)
C17 0.055(3) 0.065(3) 0.079(4) -0.033(3) 0.007(3) -0.006(3)
C18 0.044(3) 0.056(3) 0.079(4) -0.028(3) 0.004(2) -0.001(2)
C19 0.050(3) 0.062(3) 0.067(3) -0.015(3) 0.003(2) -0.005(2)
N20 0.047(2) 0.053(2) 0.075(3) -0.025(2) 0.007(2) -0.0065(19)
C21 0.049(3) 0.051(3) 0.074(3) -0.027(3) 0.006(2) -0.001(2)
C22 0.054(3) 0.063(3) 0.082(4) -0.029(3) 0.014(3) -0.015(3)
C23 0.050(3) 0.051(3) 0.076(4) -0.019(3) 0.013(2) -0.010(2)
C24 0.044(3) 0.050(3) 0.078(4) -0.022(3) 0.004(2) -0.010(2)
C25 0.040(3) 0.052(3) 0.069(3) -0.020(2) 0.007(2) -0.007(2)
O26 0.061(2) 0.062(2) 0.104(3) -0.030(2) 0.022(2) -0.0199(19)
C27 0.046(3) 0.055(3) 0.091(4) -0.026(3) 0.014(3) -0.010(2)
C28 0.049(3) 0.050(3) 0.077(4) -0.023(3) 0.013(2) -0.013(2)
C29 0.047(3) 0.049(3) 0.073(3) -0.017(2) 0.006(2) -0.008(2)
C30 0.049(3) 0.054(3) 0.083(4) -0.023(3) 0.013(3) -0.013(2)
C31 0.062(3) 0.057(3) 0.075(4) -0.021(3) 0.008(3) -0.010(3)
C32 0.069(4) 0.081(4) 0.075(4) -0.014(3) 0.019(3) 0.001(3)
C33 0.087(4) 0.115(4) 0.091(4) -0.014(3) 0.032(3) 0.007(3)
C34 0.096(5) 0.109(6) 0.073(4) -0.024(4) 0.024(4) -0.019(4)
C35 0.116(4) 0.123(4) 0.065(3) -0.021(3) -0.008(3) -0.014(4)
C36 0.068(4) 0.072(4) 0.070(4) -0.019(3) 0.005(3) -0.010(3)
C41 0.128(4) 0.142(4) 0.074(3) -0.015(3) -0.013(3) -0.008(3)
C45 0.045(3) 0.056(3) 0.082(4) -0.026(3) 0.003(2) -0.008(2)
C46 0.047(3) 0.059(3) 0.106(5) -0.029(3) 0.003(3) -0.006(2)
C47 0.046(3) 0.068(4) 0.135(6) -0.034(4) -0.002(3) -0.014(3)
C48 0.059(3) 0.062(4) 0.119(5) -0.034(3) -0.010(3) -0.011(3)
C49 0.052(3) 0.056(3) 0.106(5) -0.026(3) -0.007(3) -0.003(3)
C50 0.046(3) 0.055(3) 0.092(4) -0.028(3) 0.001(3) -0.007(2)
C51 0.058(3) 0.062(3) 0.075(4) -0.028(3) 0.010(3) -0.009(3)
C52 0.069(4) 0.072(4) 0.076(4) -0.024(3) 0.006(3) -0.003(3)
C53 0.100(5) 0.082(4) 0.062(4) -0.018(3) 0.009(3) -0.008(4)
C54 0.079(4) 0.094(5) 0.081(5) -0.024(4) 0.024(4) -0.004(4)
C55 0.062(4) 0.077(4) 0.087(5) -0.027(3) 0.020(3) -0.013(3)
C56 0.057(3) 0.060(3) 0.075(4) -0.018(3) 0.011(3) -0.010(3)
C57 0.115(6) 0.125(7) 0.071(5) -0.011(4) 0.011(4) 0.006(5)
C58 0.140(9) 0.225(13) 0.098(7) -0.012(8) -0.039(6) -0.020(9)
C59 0.236(14) 0.120(8) 0.113(8) 0.000(6) -0.001(8) 0.069(9)
C60 0.172(10) 0.183(11) 0.078(6) 0.003(6) 0.021(6) 0.006(8)
C61 0.065(4) 0.103(6) 0.129(7) -0.024(5) 0.032(4) -0.002(4)
C62 0.074(6) 0.191(12) 0.252(15) 0.026(11) 0.026(7) -0.040(7)
C63 0.119(8) 0.203(13) 0.214(13) -0.098(11) 0.022(8) 0.059(9)
C64 0.064(5) 0.202(11) 0.146(9) 0.003(8) 0.015(5) 0.028(6)
N65 0.048(2) 0.060(3) 0.070(3) -0.022(2) -0.002(2) -0.002(2)
C66 0.067(4) 0.134(7) 0.090(5) -0.005(5) 0.004(4) 0.021(4)
C67 0.073(5) 0.168(9) 0.113(7) -0.015(6) 0.011(5) 0.028(5)
C68 0.065(4) 0.085(5) 0.097(5) -0.020(4) -0.005(4) 0.015(3)
C69 0.099(6) 0.146(8) 0.090(6) -0.006(5) -0.004(5) 0.017(6)
C70 0.077(5) 0.149(8) 0.078(5) 0.001(5) -0.005(4) 0.039(5)
C71 0.122(11) 0.184(13) 0.174(15) -0.022(11) -0.042(10) 0.028(9)
C72 0.175(16) 0.212(15) 0.152(13) -0.038(12) -0.022(9) -0.009(11)
C73 0.141(12) 0.185(12) 0.140(11) -0.036(10) -0.039(7) 0.016(8)
C74 0.195(15) 0.188(13) 0.122(11) -0.051(10) -0.008(8) 0.000(9)
C75 0.152(13) 0.157(11) 0.158(12) -0.009(10) -0.019(8) 0.036(8)
C76 0.207(15) 0.139(11) 0.122(10) -0.035(9) 0.025(9) 0.035(8)
C77 0.21(2) 0.190(17) 0.21(2) -0.051(15) 0.076(14) 0.012(12)
C370 0.092(4) 0.122(5) 0.106(5) -0.008(4) 0.037(4) 0.013(4)
C380 0.086(6) 0.123(7) 0.111(6) -0.002(5) 0.033(5) 0.012(5)
C390 0.097(6) 0.123(6) 0.117(7) -0.007(6) 0.036(6) 0.019(5)
C400 0.101(6) 0.130(7) 0.110(6) -0.008(6) 0.043(6) 0.009(6)
C371 0.093(5) 0.133(5) 0.094(5) -0.014(5) 0.037(4) 0.014(5)
C381 0.095(6) 0.139(7) 0.101(7) -0.016(7) 0.032(5) 0.017(6)
C391 0.094(6) 0.133(6) 0.092(7) -0.014(6) 0.037(6) 0.020(6)
C401 0.099(7) 0.139(7) 0.098(6) -0.012(6) 0.043(6) 0.012(7)
C420 0.130(7) 0.148(7) 0.077(6) -0.012(6) -0.012(5) -0.009(6)
C430 0.132(7) 0.143(6) 0.079(6) -0.011(6) -0.013(6) -0.002(6)
C440 0.129(6) 0.144(7) 0.078(6) -0.015(6) -0.013(6) -0.008(6)
C421 0.147(6) 0.145(6) 0.082(4) -0.021(4) -0.017(5) -0.001(5)
C431 0.140(6) 0.139(5) 0.082(5) -0.007(5) -0.009(5) 0.002(5)
C441 0.129(5) 0.156(6) 0.081(5) -0.013(5) -0.018(4) -0.002(5)
N780 0.056(7) 0.082(8) 0.139(10) -0.046(7) -0.012(7) -0.010(6)
C790 0.058(7) 0.086(8) 0.140(11) -0.042(7) -0.012(7) -0.013(6)
C800 0.067(7) 0.089(8) 0.141(11) -0.043(7) -0.012(7) -0.020(6)
C810 0.073(7) 0.087(8) 0.141(11) -0.046(7) -0.009(7) -0.014(6)
C820 0.066(8) 0.087(8) 0.139(11) -0.046(7) -0.011(7) -0.007(6)
C830 0.060(7) 0.083(8) 0.137(11) -0.044(7) -0.011(7) -0.007(6)
N781 0.070(7) 0.080(7) 0.138(9) -0.022(7) -0.017(6) -0.013(5)
C791 0.066(7) 0.084(7) 0.142(9) -0.019(7) -0.022(6) -0.014(5)
C801 0.071(7) 0.086(7) 0.144(9) -0.016(7) -0.027(7) -0.019(5)
C811 0.071(7) 0.083(7) 0.136(9) -0.018(7) -0.032(7) -0.018(5)
C821 0.070(7) 0.082(7) 0.129(9) -0.024(7) -0.027(6) -0.016(5)
C831 0.070(7) 0.081(7) 0.131(9) -0.023(7) -0.019(7) -0.016(6)
C840 0.141(9) 0.199(11) 0.171(10) 0.053(9) -0.018(7) 0.015(9)
C850 0.129(8) 0.191(9) 0.161(8) 0.058(7) -0.022(6) 0.009(7)
C860 0.133(7) 0.190(9) 0.162(8) 0.057(7) -0.026(6) 0.003(7)
C870 0.130(8) 0.189(10) 0.159(9) 0.065(7) -0.026(6) 0.004(7)
C880 0.125(8) 0.188(10) 0.152(9) 0.066(8) -0.026(7) 0.009(7)
C890 0.127(8) 0.186(10) 0.158(9) 0.063(8) -0.027(7) 0.007(7)
C900 0.124(8) 0.187(10) 0.160(9) 0.062(8) -0.026(6) 0.009(7)
C841 0.141(11) 0.189(13) 0.168(12) 0.056(11) -0.022(10) 0.001(10)
C851 0.136(9) 0.190(11) 0.165(10) 0.056(9) -0.022(8) -0.001(8)
C861 0.136(10) 0.188(12) 0.166(11) 0.054(10) -0.026(9) -0.003(9)
C871 0.134(9) 0.190(11) 0.165(10) 0.060(9) -0.023(8) -0.001(9)
C881 0.133(10) 0.191(11) 0.164(11) 0.059(10) -0.022(9) 0.000(9)
C891 0.134(11) 0.190(12) 0.166(11) 0.056(10) -0.022(9) -0.002(10)
C901 0.135(10) 0.191(11) 0.166(11) 0.055(10) -0.021(9) -0.002(9)

loop_
_atom_type_symbol
_atom_type_scat_dispersion_real
_atom_type_scat_dispersion_imag
_atom_type_scat_Cromer_Mann_a1
_atom_type_scat_Cromer_Mann_b1
_atom_type_scat_Cromer_Mann_a2
_atom_type_scat_Cromer_Mann_b2
_atom_type_scat_Cromer_Mann_a3
_atom_type_scat_Cromer_Mann_b3
_atom_type_scat_Cromer_Mann_a4
_atom_type_scat_Cromer_Mann_b4
_atom_type_scat_Cromer_Mann_c
_atom_type_scat_source
C 0.0020 0.0020 2.3100 20.8439 1.0200 10.2075 1.5886 0.5687 0.8650 51.6512 0.2156 'International Tables Vol C 4.2.6.8 and 6.1.1.4'
H 0.0000 0.0000 0.4930 10.5109 0.3229 26.1257 0.1402 3.1424 0.0408 57.7998 0.0030 'International Tables Vol C 4.2.6.8 and 6.1.1.4'
N 0.0040 0.0030 12.2126 0.0057 3.1322 9.8933 2.0125 28.9975 1.1663 0.5826 -11.5290 'International Tables Vol C 4.2.6.8 and 6.1.1.4'
O 0.0070 0.0060 3.0485 13.2771 2.2868 5.7011 1.5463 0.3239 0.8670 32.9089 0.2508 'International Tables Vol C 4.2.6.8 and 6.1.1.4'
Zn 0.2340 1.3590 14.0743 3.2655 7.0318 0.2333 5.1652 10.3163 2.4100 58.7097 1.3041 'International Tables Vol C 4.2.6.8 and 6.1.1.4'

loop_
_geom_angle_atom_site_label_1
_geom_angle_site_symmetry_1
_geom_angle_atom_site_label_2
_geom_angle_atom_site_label_3
_geom_angle_site_symmetry_3
_geom_angle
_geom_angle_publ_flag
N2 . Zn1 N8 . 89.16(18) yes
N2 . Zn1 N14 . 162.28(16) yes
N8 . Zn1 N14 . 88.35(18) yes
N2 . Zn1 N20 . 87.49(19) yes
N8 . Zn1 N20 . 158.91(17) yes
N14 . Zn1 N20 . 88.55(18) yes
N2 . Zn1 N65 . 97.92(18) yes
N8 . Zn1 N65 . 105.42(18) yes
N14 . Zn1 N65 . 99.66(19) yes
N20 . Zn1 N65 . 95.7(2) yes
Zn1 . N2 C3 . 127.7(4) yes
Zn1 . N2 C6 . 125.6(3) yes
C3 . N2 C6 . 106.6(4) yes
N2 . C3 C4 . 109.4(5) yes
N2 . C3 C25 . 123.0(5) yes
C4 . C3 C25 . 127.4(5) yes
C3 . C4 C5 . 107.2(5) yes
C3 . C4 H41 . 125.5 no
C5 . C4 H41 . 127.3 no
C4 . C5 C6 . 107.3(5) yes
C4 . C5 H51 . 126.5 no
C6 . C5 H51 . 126.1 no
C5 . C6 N2 . 109.4(5) yes
C5 . C6 C7 . 124.4(5) yes
N2 . C6 C7 . 126.2(5) yes
C6 . C7 C9 . 125.4(5) yes
C6 . C7 C31 . 117.4(5) yes
C9 . C7 C31 . 117.3(5) yes
Zn1 . N8 C9 . 127.8(3) yes
Zn1 . N8 C12 . 126.1(4) yes
C9 . N8 C12 . 106.1(4) yes
C7 . C9 N8 . 125.5(5) yes
C7 . C9 C10 . 124.3(5) yes
N8 . C9 C10 . 110.2(5) yes
C9 . C10 C11 . 106.7(5) yes
C9 . C10 H101 . 126.4 no
C11 . C10 H101 . 126.8 no
C10 . C11 C12 . 107.3(5) yes
C10 . C11 H111 . 125.9 no
C12 . C11 H111 . 126.8 no
C11 . C12 N8 . 109.6(5) yes
C11 . C12 C13 . 124.3(5) yes
N8 . C12 C13 . 126.1(5) yes
C12 . C13 C15 . 125.3(5) yes
C12 . C13 C45 . 115.8(5) yes
C15 . C13 C45 . 118.8(5) yes
Zn1 . N14 C15 . 125.3(3) yes
Zn1 . N14 C18 . 126.2(3) yes
C15 . N14 C18 . 106.8(4) yes
C13 . C15 N14 . 124.2(5) yes
C13 . C15 C16 . 126.0(5) yes
N14 . C15 C16 . 109.8(5) yes
C15 . C16 C17 . 107.2(5) yes
C15 . C16 H161 . 126.0 no
C17 . C16 H161 . 126.8 no
C16 . C17 C18 . 107.2(5) yes
C16 . C17 H171 . 126.6 no
C18 . C17 H171 . 126.2 no
C17 . C18 N14 . 109.0(5) yes
C17 . C18 C19 . 125.2(5) yes
N14 . C18 C19 . 125.8(5) yes
C18 . C19 C21 . 125.0(5) yes
C18 . C19 C51 . 118.1(5) yes
C21 . C19 C51 . 116.9(5) yes
Zn1 . N20 C21 . 127.6(3) yes
Zn1 . N20 C24 . 125.7(3) yes
C21 . N20 C24 . 106.1(4) yes
C19 . C21 N20 . 125.1(5) yes
C19 . C21 C22 . 124.3(5) yes
N20 . C21 C22 . 110.4(4) yes
C21 . C22 C23 . 106.4(5) yes
C21 . C22 H221 . 126.9 no
C23 . C22 H221 . 126.7 no
C22 . C23 C24 . 106.8(5) yes
C22 . C23 C27 . 131.6(5) yes
C24 . C23 C27 . 121.6(5) yes
C23 . C24 N20 . 110.3(5) yes
C23 . C24 C25 . 122.1(5) yes
N20 . C24 C25 . 127.6(5) yes
C3 . C25 C24 . 123.3(5) yes
C3 . C25 C29 . 120.3(5) yes
C24 . C25 C29 . 116.3(5) yes
C23 . C27 O26 . 122.0(5) yes
C23 . C27 C28 . 115.9(4) yes
O26 . C27 C28 . 121.9(5) yes
C27 . C28 C30 2_667 118.5(5) yes
C27 . C28 C29 . 120.9(5) yes
C30 2_667 C28 C29 . 120.5(5) yes
C25 . C29 C28 . 121.3(5) yes
C25 . C29 C30 . 123.0(5) yes
C28 . C29 C30 . 115.7(5) yes
C28 2_667 C30 C29 . 123.7(5) yes
C28 2_667 C30 H301 . 117.5 no
C29 . C30 H301 . 118.8 no
C7 . C31 C32 . 119.0(6) yes
C7 . C31 C36 . 121.1(5) yes
C32 . C31 C36 . 119.9(6) yes
C31 . C32 C33 . 120.5(6) yes
C31 . C32 H321 . 119.9 no
C33 . C32 H321 . 119.6 no
C32 . C33 C34 . 117.5(5) yes
C32 . C33 C370 . 115.7(5) yes
C34 . C33 C370 . 126.5(5) yes
C32 . C33 C34 . 117.5(5) yes
C32 . C33 C371 . 121.4(6) yes
C34 . C33 C371 . 120.2(6) yes
C33 . C34 C35 . 123.7(6) yes
C33 . C34 H341 . 118.2 no
C35 . C34 H341 . 118.1 no
C34 . C35 C36 . 117.1(6) yes
C34 . C35 C41 . 121.5(5) yes
C36 . C35 C41 . 121.2(5) yes
C35 . C36 C31 . 121.2(6) yes
C35 . C36 H361 . 119.6 no
C31 . C36 H361 . 119.3 no
C35 . C41 C420 . 109.66(10) yes
C35 . C41 C430 . 109.67(10) yes
C420 . C41 C430 . 109.29(7) yes
C35 . C41 C440 . 109.64(9) yes
C420 . C41 C440 . 109.28(10) yes
C430 . C41 C440 . 109.29(8) yes
C35 . C41 C421 . 109.66(9) yes
C35 . C41 C431 . 109.64(9) yes
C421 . C41 C431 . 109.28(10) yes
C35 . C41 C441 . 109.68(10) yes
C421 . C41 C441 . 109.30(7) yes
C431 . C41 C441 . 109.26(10) yes
C13 . C45 C46 . 119.4(5) yes
C13 . C45 C50 . 121.9(5) yes
C46 . C45 C50 . 118.6(5) yes
C45 . C46 C47 . 120.3(5) yes
C45 . C46 H461 . 120.0 no
C47 . C46 H461 . 119.7 no
C46 . C47 C48 . 120.5(5) yes
C46 . C47 H471 . 119.8 no
C48 . C47 H471 . 119.7 no
C47 . C48 C49 . 119.9(6) yes
C47 . C48 H481 . 119.7 no
C49 . C48 H481 . 120.3 no
C48 . C49 C50 . 120.6(5) yes
C48 . C49 H491 . 120.0 no
C50 . C49 H491 . 119.4 no
C49 . C50 C45 . 120.0(5) yes
C49 . C50 H501 . 120.5 no
C45 . C50 H501 . 119.5 no
C19 . C51 C52 . 120.0(5) yes
C19 . C51 C56 . 120.0(6) yes
C52 . C51 C56 . 120.0(5) yes
C51 . C52 C53 . 120.7(6) yes
C51 . C52 H521 . 119.9 no
C53 . C52 H521 . 119.4 no
C52 . C53 C54 . 117.7(7) yes
C52 . C53 C57 . 118.0(7) yes
C54 . C53 C57 . 124.2(6) yes
C53 . C54 C55 . 123.1(6) yes
C53 . C54 H541 . 118.6 no
C55 . C54 H541 . 118.4 no
C54 . C55 C56 . 117.4(6) yes
C54 . C55 C61 . 120.3(6) yes
C56 . C55 C61 . 122.3(7) yes
C55 . C56 C51 . 121.1(6) yes
C55 . C56 H561 . 119.7 no
C51 . C56 H561 . 119.2 no
C53 . C57 C58 . 110.0(8) yes
C53 . C57 C59 . 110.1(7) yes
C58 . C57 C59 . 110.1(10) yes
C53 . C57 C60 . 112.0(8) yes
C58 . C57 C60 . 108.1(9) yes
C59 . C57 C60 . 106.6(9) yes
C57 . C58 H583 . 109.2 no
C57 . C58 H582 . 109.2 no
H583 . C58 H582 . 109.3 no
C57 . C58 H581 . 109.8 no
H583 . C58 H581 . 109.5 no
H582 . C58 H581 . 109.9 no
C57 . C59 H591 . 108.0 no
C57 . C59 H593 . 110.3 no
H591 . C59 H593 . 109.8 no
C57 . C59 H592 . 109.6 no
H591 . C59 H592 . 109.2 no
H593 . C59 H592 . 109.9 no
C57 . C60 H601 . 108.2 no
C57 . C60 H603 . 110.8 no
H601 . C60 H603 . 109.2 no
C57 . C60 H602 . 109.4 no
H601 . C60 H602 . 110.1 no
H603 . C60 H602 . 109.2 no
C55 . C61 C62 . 110.5(7) yes
C55 . C61 C63 . 107.7(8) yes
C62 . C61 C63 . 108.9(9) yes
C55 . C61 C64 . 112.6(6) yes
C62 . C61 C64 . 108.2(9) yes
C63 . C61 C64 . 108.8(9) yes
C61 . C62 H621 . 108.8 no
C61 . C62 H622 . 108.6 no
H621 . C62 H622 . 110.2 no
C61 . C62 H623 . 108.8 no
H621 . C62 H623 . 110.2 no
H622 . C62 H623 . 110.1 no
C61 . C63 H633 . 109.3 no
C61 . C63 H632 . 109.0 no
H633 . C63 H632 . 109.7 no
C61 . C63 H631 . 109.2 no
H633 . C63 H631 . 109.5 no
H632 . C63 H631 . 110.2 no
C61 . C64 H643 . 109.4 no
C61 . C64 H642 . 109.2 no
H643 . C64 H642 . 109.5 no
C61 . C64 H641 . 109.0 no
H643 . C64 H641 . 109.6 no
H642 . C64 H641 . 110.0 no
Zn1 . N65 C66 . 121.5(5) yes
Zn1 . N65 C70 . 120.1(4) yes
C66 . N65 C70 . 117.1(6) yes
N65 . C66 C67 . 122.8(8) yes
N65 . C66 H661 . 118.0 no
C67 . C66 H661 . 119.1 no
C66 . C67 C68 . 120.3(7) yes
C66 . C67 H671 . 120.1 no
C68 . C67 H671 . 119.6 no
C67 . C68 C69 . 116.8(7) yes
C67 . C68 H681 . 121.4 no
C69 . C68 H681 . 121.8 no
C68 . C69 C70 . 120.1(8) yes
C68 . C69 H691 . 119.8 no
C70 . C69 H691 . 120.2 no
C69 . C70 N65 . 122.6(7) yes
C69 . C70 H701 . 118.8 no
N65 . C70 H701 . 118.6 no
C72 . C71 H713 . 108.5 no
C72 . C71 H712 . 109.3 no
H713 . C71 H712 . 110.0 no
C72 . C71 H711 . 108.4 no
H713 . C71 H711 . 110.4 no
H712 . C71 H711 . 110.2 no
C71 . C72 C73 . 104.7(15) yes
C71 . C72 H722 . 110.6 no
C73 . C72 H722 . 109.6 no
C71 . C72 H721 . 111.2 no
C73 . C72 H721 . 111.2 no
H722 . C72 H721 . 109.4 no
C72 . C73 C74 . 111.0(14) yes
C72 . C73 H731 . 109.7 no
C74 . C73 H731 . 108.4 no
C72 . C73 H732 . 108.2 no
C74 . C73 H732 . 110.2 no
H731 . C73 H732 . 109.4 no
C73 . C74 C75 . 117.8(14) yes
C73 . C74 H742 . 106.6 no
C75 . C74 H742 . 108.2 no
C73 . C74 H741 . 107.8 no
C75 . C74 H741 . 106.8 no
H742 . C74 H741 . 109.5 no
C74 . C75 C76 . 121.3(15) yes
C74 . C75 H752 . 105.3 no
C76 . C75 H752 . 106.2 no
C74 . C75 H751 . 107.7 no
C76 . C75 H751 . 107.1 no
H752 . C75 H751 . 108.9 no
C75 . C76 C77 . 113.1(14) yes
C75 . C76 H761 . 108.0 no
C77 . C76 H761 . 107.6 no
C75 . C76 H762 . 108.1 no
C77 . C76 H762 . 109.6 no
H761 . C76 H762 . 110.4 no
C76 . C77 H772 . 109.4 no
C76 . C77 H771 . 109.2 no
H772 . C77 H771 . 109.5 no
C76 . C77 H773 . 109.3 no
H772 . C77 H773 . 110.0 no
H771 . C77 H773 . 109.3 no
C33 . C370 C380 . 109.67(7) yes
C33 . C370 C390 . 109.65(8) yes
C380 . C370 C390 . 109.28(10) yes
C33 . C370 C400 . 109.67(8) yes
C380 . C370 C400 . 109.28(10) yes
C390 . C370 C400 . 109.28(9) yes
C370 . C380 H3802 . 109.7 no
C370 . C380 H3801 . 110.6 no
H3802 . C380 H3801 . 108.6 no
C370 . C380 H3803 . 110.1 no
H3802 . C380 H3803 . 109.1 no
H3801 . C380 H3803 . 108.7 no
C370 . C390 H3901 . 109.1 no
C370 . C390 H3903 . 109.0 no
H3901 . C390 H3903 . 110.3 no
C370 . C390 H3902 . 108.8 no
H3901 . C390 H3902 . 109.5 no
H3903 . C390 H3902 . 110.1 no
C370 . C400 H4003 . 108.8 no
C370 . C400 H4002 . 108.8 no
H4003 . C400 H4002 . 110.2 no
C370 . C400 H4001 . 108.8 no
H4003 . C400 H4001 . 110.1 no
H4002 . C400 H4001 . 110.2 no
C33 . C371 C381 . 109.65(8) yes
C33 . C371 C391 . 109.65(10) yes
C381 . C371 C391 . 109.29(9) yes
C33 . C371 C401 . 109.66(8) yes
C381 . C371 C401 . 109.29(10) yes
C391 . C371 C401 . 109.29(7) yes
C371 . C381 H3811 . 109.5 no
C371 . C381 H3812 . 110.1 no
H3811 . C381 H3812 . 109.5 no
C371 . C381 H3813 . 108.8 no
H3811 . C381 H3813 . 109.1 no
H3812 . C381 H3813 . 109.8 no
C371 . C391 H3913 . 110.0 no
C371 . C391 H3911 . 109.4 no
H3913 . C391 H3911 . 109.1 no
C371 . C391 H3912 . 109.7 no
H3913 . C391 H3912 . 109.6 no
H3911 . C391 H3912 . 109.0 no
C371 . C401 H4012 . 107.9 no
C371 . C401 H4011 . 108.3 no
H4012 . C401 H4011 . 110.7 no
C371 . C401 H4013 . 108.5 no
H4012 . C401 H4013 . 110.6 no
H4011 . C401 H4013 . 110.7 no
C41 . C420 H4201 . 107.6 no
C41 . C420 H4203 . 107.7 no
H4201 . C420 H4203 . 111.5 no
C41 . C420 H4202 . 107.2 no
H4201 . C420 H4202 . 111.5 no
H4203 . C420 H4202 . 111.1 no
C41 . C430 H4303 . 108.7 no
C41 . C430 H4302 . 109.0 no
H4303 . C430 H4302 . 110.5 no
C41 . C430 H4301 . 108.0 no
H4303 . C430 H4301 . 110.1 no
H4302 . C430 H4301 . 110.6 no
C41 . C440 H4401 . 109.2 no
C41 . C440 H4402 . 108.9 no
H4401 . C440 H4402 . 109.2 no
C41 . C440 H4403 . 110.0 no
H4401 . C440 H4403 . 109.7 no
H4402 . C440 H4403 . 109.7 no
C41 . C421 H4213 . 107.6 no
C41 . C421 H4211 . 107.0 no
H4213 . C421 H4211 . 110.9 no
C41 . C421 H4212 . 105.7 no
H4213 . C421 H4212 . 112.5 no
H4211 . C421 H4212 . 112.8 no
C41 . C431 H4312 . 109.2 no
C41 . C431 H4311 . 109.8 no
H4312 . C431 H4311 . 109.2 no
C41 . C431 H4313 . 110.3 no
H4312 . C431 H4313 . 109.8 no
H4311 . C431 H4313 . 108.4 no
C41 . C441 H4411 . 106.5 no
C41 . C441 H4413 . 106.5 no
H4411 . C441 H4413 . 113.2 no
C41 . C441 H4412 . 107.1 no
H4411 . C441 H4412 . 110.8 no
H4413 . C441 H4412 . 112.3 no
C790 . N780 C830 . 120.23(10) yes
N780 . C790 C800 . 121.42(9) yes
N780 . C790 H7901 . 119.5 no
C800 . C790 H7901 . 118.0 no
C790 . C800 C810 . 118.28(8) yes
C790 . C800 H8001 . 123.0 no
C810 . C800 H8001 . 118.7 no
C800 . C810 C820 . 120.36(9) yes
C800 . C810 H8101 . 122.2 no
C820 . C810 H8101 . 116.5 no
C810 . C820 C830 . 118.28(10) yes
C810 . C820 H8201 . 121.5 no
C830 . C820 H8201 . 119.3 no
C820 . C830 N780 . 121.43(7) yes
C820 . C830 H8301 . 121.3 no
N780 . C830 H8301 . 117.2 no
C791 . N781 C831 . 120.23(10) yes
N781 . C791 C801 . 121.41(10) yes
N781 . C791 H7911 . 117.5 no
C801 . C791 H7911 . 119.9 no
C791 . C801 C811 . 118.28(8) yes
C791 . C801 H8011 . 120.4 no
C811 . C801 H8011 . 121.1 no
C801 . C811 C821 . 120.36(9) yes
C801 . C811 H8111 . 119.2 no
C821 . C811 H8111 . 120.0 no
C811 . C821 C831 . 118.28(10) yes
C811 . C821 H8211 . 120.0 no
C831 . C821 H8211 . 121.2 no
C821 . C831 N781 . 121.43(8) yes
C821 . C831 H8311 . 118.5 no
N781 . C831 H8311 . 119.6 no
C850 . C840 H8401 . 108.6 no
C850 . C840 H8402 . 108.7 no
H8401 . C840 H8402 . 109.5 no
C850 . C840 H8403 . 110.4 no
H8401 . C840 H8403 . 109.6 no
H8402 . C840 H8403 . 110.0 no
C840 . C850 C860 . 120.00(7) yes
C840 . C850 C900 . 120.00(7) yes
C860 . C850 C900 . 120.00(7) yes
C850 . C860 C870 . 120.00(7) yes
C850 . C860 H8601 . 119.7 no
C870 . C860 H8601 . 120.3 no
C860 . C870 C880 . 120.00(6) yes
C860 . C870 H8701 . 119.9 no
C880 . C870 H8701 . 120.1 no
C870 . C880 C890 . 120.00(7) yes
C870 . C880 H8801 . 119.6 no
C890 . C880 H8801 . 120.4 no
C880 . C890 C900 . 119.99(7) yes
C880 . C890 H8901 . 119.3 no
C900 . C890 H8901 . 120.7 no
C890 . C900 C850 . 119.99(6) yes
C890 . C900 H9001 . 120.2 no
C850 . C900 H9001 . 119.8 no
C851 . C841 H8411 . 106.3 no
C851 . C841 H8413 . 112.3 no
H8411 . C841 H8413 . 109.8 no
C851 . C841 H8412 . 108.9 no
H8411 . C841 H8412 . 109.7 no
H8413 . C841 H8412 . 109.8 no
C841 . C851 C861 . 120.00(9) yes
C841 . C851 C901 . 120.00(8) yes
C861 . C851 C901 . 120.00(6) yes
C851 . C861 C871 . 120.00(6) yes
C851 . C861 H8611 . 116.1 no
C871 . C861 H8611 . 123.9 no
C861 . C871 C881 . 120.01(7) yes
C861 . C871 H8711 . 116.2 no
C881 . C871 H8711 . 123.8 no
C871 . C881 C891 . 120.00(6) yes
C871 . C881 H8811 . 116.5 no
C891 . C881 H8811 . 123.5 no
C881 . C891 C901 . 119.99(6) yes
C881 . C891 H8911 . 116.1 no
C901 . C891 H8911 . 123.9 no
C891 . C901 C851 . 120.00(7) yes
C891 . C901 H9011 . 116.4 no
C851 . C901 H9011 . 123.5 no

loop_
_geom_bond_atom_site_label_1
_geom_bond_atom_site_label_2
_geom_bond_site_symmetry_2
_geom_bond_distance
_geom_bond_publ_flag
Zn1 N2 . 2.087(5) yes
Zn1 N8 . 2.037(5) yes
Zn1 N14 . 2.084(4) yes
Zn1 N20 . 2.051(4) yes
Zn1 N65 . 2.124(5) yes
N2 C3 . 1.377(6) yes
N2 C6 . 1.382(7) yes
C3 C4 . 1.452(8) yes
C3 C25 . 1.416(7) yes
C4 C5 . 1.351(8) yes
C4 H41 . 0.946 no
C5 C6 . 1.447(8) yes
C5 H51 . 0.932 no
C6 C7 . 1.387(7) yes
C7 C9 . 1.403(7) yes
C7 C31 . 1.498(8) yes
N8 C9 . 1.370(7) yes
N8 C12 . 1.376(6) yes
C9 C10 . 1.453(7) yes
C10 C11 . 1.344(8) yes
C10 H101 . 0.931 no
C11 C12 . 1.456(8) yes
C11 H111 . 0.926 no
C12 C13 . 1.398(8) yes
C13 C15 . 1.402(8) yes
C13 C45 . 1.504(7) yes
N14 C15 . 1.374(6) yes
N14 C18 . 1.367(7) yes
C15 C16 . 1.435(8) yes
C16 C17 . 1.347(8) yes
C16 H161 . 0.925 no
C17 C18 . 1.455(7) yes
C17 H171 . 0.936 no
C18 C19 . 1.401(8) yes
C19 C21 . 1.417(7) yes
C19 C51 . 1.494(8) yes
N20 C21 . 1.383(7) yes
N20 C24 . 1.347(6) yes
C21 C22 . 1.418(7) yes
C22 C23 . 1.366(7) yes
C22 H221 . 0.933 no
C23 C24 . 1.439(7) yes
C23 C27 . 1.453(7) yes
C24 C25 . 1.406(7) yes
C25 C29 . 1.483(7) yes
O26 C27 . 1.244(6) yes
C27 C28 . 1.470(7) yes
C28 C30 2_667 1.392(7) yes
C28 C29 . 1.420(7) yes
C29 C30 . 1.390(7) yes
C30 H301 . 0.933 no
C31 C32 . 1.384(8) yes
C31 C36 . 1.388(9) yes
C32 C33 . 1.410(8) yes
C32 H321 . 0.935 no
C33 C34 . 1.369(10) yes
C33 C370 . 1.553(5) yes
C33 C34 . 1.369(10) yes
C33 C371 . 1.534(5) yes
C34 C35 . 1.399(10) yes
C34 H341 . 0.933 no
C35 C36 . 1.389(9) yes
C35 C41 . 1.544(4) yes
C36 H361 . 0.931 no
C41 C420 . 1.546(6) yes
C41 C430 . 1.542(6) yes
C41 C440 . 1.548(6) yes
C41 C421 . 1.540(5) yes
C41 C431 . 1.547(5) yes
C41 C441 . 1.549(5) yes
C45 C46 . 1.395(7) yes
C45 C50 . 1.383(8) yes
C46 C47 . 1.382(8) yes
C46 H461 . 0.935 no
C47 C48 . 1.361(9) yes
C47 H471 . 0.934 no
C48 C49 . 1.369(8) yes
C48 H481 . 0.931 no
C49 C50 . 1.392(8) yes
C49 H491 . 0.932 no
C50 H501 . 0.947 no
C51 C52 . 1.380(9) yes
C51 C56 . 1.384(8) yes
C52 C53 . 1.401(9) yes
C52 H521 . 0.927 no
C53 C54 . 1.381(10) yes
C53 C57 . 1.535(11) yes
C54 C55 . 1.392(10) yes
C54 H541 . 0.935 no
C55 C56 . 1.392(8) yes
C55 C61 . 1.531(10) yes
C56 H561 . 0.939 no
C57 C58 . 1.511(14) yes
C57 C59 . 1.522(13) yes
C57 C60 . 1.549(12) yes
C58 H583 . 0.964 no
C58 H582 . 0.961 no
C58 H581 . 0.964 no
C59 H591 . 0.968 no
C59 H593 . 0.968 no
C59 H592 . 0.967 no
C60 H601 . 0.962 no
C60 H603 . 0.968 no
C60 H602 . 0.962 no
C61 C62 . 1.512(12) yes
C61 C63 . 1.521(14) yes
C61 C64 . 1.519(13) yes
C62 H621 . 0.959 no
C62 H622 . 0.964 no
C62 H623 . 0.963 no
C63 H633 . 0.963 no
C63 H632 . 0.964 no
C63 H631 . 0.964 no
C64 H643 . 0.966 no
C64 H642 . 0.966 no
C64 H641 . 0.971 no
N65 C66 . 1.305(8) yes
N65 C70 . 1.292(9) yes
C66 C67 . 1.399(11) yes
C66 H661 . 0.938 no
C67 C68 . 1.345(11) yes
C67 H671 . 0.946 no
C68 C69 . 1.336(10) yes
C68 H681 . 0.934 no
C69 C70 . 1.418(11) yes
C69 H691 . 0.935 no
C70 H701 . 0.936 no
C71 C72 . 1.495(5) yes
C71 H713 . 0.961 no
C71 H712 . 0.961 no
C71 H711 . 0.961 no
C72 C73 . 1.492(5) yes
C72 H722 . 0.974 no
C72 H721 . 0.975 no
C73 C74 . 1.498(5) yes
C73 H731 . 0.970 no
C73 H732 . 0.970 no
C74 C75 . 1.496(5) yes
C74 H742 . 0.971 no
C74 H741 . 0.975 no
C75 C76 . 1.495(5) yes
C75 H752 . 0.973 no
C75 H751 . 0.973 no
C76 C77 . 1.495(5) yes
C76 H761 . 0.969 no
C76 H762 . 0.969 no
C77 H772 . 0.962 no
C77 H771 . 0.962 no
C77 H773 . 0.963 no
C370 C380 . 1.549(5) yes
C370 C390 . 1.542(5) yes
C370 C400 . 1.549(5) yes
C380 H3802 . 0.963 no
C380 H3801 . 0.964 no
C380 H3803 . 0.964 no
C390 H3901 . 0.963 no
C390 H3903 . 0.966 no
C390 H3902 . 0.965 no
C400 H4003 . 0.980 no
C400 H4002 . 0.982 no
C400 H4001 . 0.980 no
C371 C381 . 1.543(6) yes
C371 C391 . 1.546(6) yes
C371 C401 . 1.550(6) yes
C381 H3811 . 0.966 no
C381 H3812 . 0.963 no
C381 H3813 . 0.965 no
C391 H3913 . 0.963 no
C391 H3911 . 0.964 no
C391 H3912 . 0.963 no
C401 H4012 . 0.998 no
C401 H4011 . 0.997 no
C401 H4013 . 0.995 no
C420 H4201 . 1.026 no
C420 H4203 . 1.024 no
C420 H4202 . 1.025 no
C430 H4303 . 0.977 no
C430 H4302 . 0.979 no
C430 H4301 . 0.977 no
C440 H4401 . 0.963 no
C440 H4402 . 0.961 no
C440 H4403 . 0.964 no
C421 H4213 . 1.041 no
C421 H4211 . 1.047 no
C421 H4212 . 1.055 no
C431 H4312 . 0.960 no
C431 H4311 . 0.960 no
C431 H4313 . 0.964 no
C441 H4411 . 1.056 no
C441 H4413 . 1.068 no
C441 H4412 . 1.055 no
N780 C790 . 1.297(6) yes
N780 C830 . 1.300(6) yes
C790 C800 . 1.368(6) yes
C790 H7901 . 0.925 no
C800 C810 . 1.342(6) yes
C800 H8001 . 0.934 no
C810 C820 . 1.339(6) yes
C810 H8101 . 0.935 no
C820 C830 . 1.368(6) yes
C820 H8201 . 0.928 no
C830 H8301 . 0.933 no
N781 C791 . 1.297(5) yes
N781 C831 . 1.300(6) yes
C791 C801 . 1.369(6) yes
C791 H7911 . 0.926 no
C801 C811 . 1.340(6) yes
C801 H8011 . 0.930 no
C811 C821 . 1.340(5) yes
C811 H8111 . 0.934 no
C821 C831 . 1.367(6) yes
C821 H8211 . 0.928 no
C831 H8311 . 0.934 no
C840 C850 . 1.499(3) yes
C840 H8401 . 0.965 no
C840 H8402 . 0.965 no
C840 H8403 . 0.967 no
C850 C860 . 1.363(3) yes
C850 C900 . 1.363(3) yes
C860 C870 . 1.363(3) yes
C860 H8601 . 0.929 no
C870 C880 . 1.364(3) yes
C870 H8701 . 0.932 no
C880 C890 . 1.362(3) yes
C880 H8801 . 0.931 no
C890 C900 . 1.364(3) yes
C890 H8901 . 0.934 no
C900 H9001 . 0.931 no
C841 C851 . 1.494(7) yes
C841 H8411 . 0.968 no
C841 H8413 . 0.966 no
C841 H8412 . 0.967 no
C851 C861 . 1.362(3) yes
C851 C901 . 1.364(3) yes
C861 C871 . 1.364(3) yes
C861 H8611 . 0.929 no
C871 C881 . 1.363(3) yes
C871 H8711 . 0.931 no
C881 C891 . 1.363(3) yes
C881 H8811 . 0.929 no
C891 C901 . 1.364(3) yes
C891 H8911 . 0.932 no
C901 H9011 . 0.931 no

loop_
_geom_hbond_atom_site_label_D
_geom_hbond_atom_site_label_H
_geom_hbond_atom_site_label_A
_geom_hbond_site_symmetry_A
_geom_hbond_angle_DHA
_geom_hbond_distance_DH
_geom_hbond_distance_HA
_geom_hbond_distance_DA
_geom_hbond_publ_flag
C48 H481 N780 2_656 170 0.93 2.50 3.426(15) yes
C68 H681 O26 1_455 141 0.93 2.44 3.222(15) yes
C420 H4201 C401 2_558 131 1.03 2.52 3.282(15) yes
C800 H8001 O26 2_766 168 0.93 2.46 3.379(15) yes
C880 H8801 O26 2_766 167 0.93 2.42 3.329(15) yes
